data_4134451
loop_
_publ_author_name
'Miloserdov, Fedor M.'
'Rajabi, Nasir A.'
'Lowe, John P.'
'Mahon, Mary F.'
'Macgregor, Stuart A.'
'Whittlesey, Michael K.'

_publ_section_title
;
 Zn-Promoted C-H Reductive Elimination and H<sub>2</sub> Activation via a
 Dual Unsaturated Heterobimetallic Ru-Zn Intermediate.
;
_journal_issue 13
_journal_name_full 'Journal of the American Chemical Society'
_journal_page_first 6340
_journal_page_last 6349
_journal_paper_doi 10.1021/jacs.0c01062
_journal_volume 142
_journal_year 2020
_chemical_formula_moiety 'C58.65 H53.95 Cl0.35 O P3 Ru Zn, 2(C4 H8 O)'
_chemical_formula_sum 'C66.65 H69.95 Cl0.35 O3 P3 Ru Zn'
_chemical_formula_weight 1190.73
_space_group_crystal_system triclinic
_space_group_IT_number 2
_space_group_name_Hall '-P 1'
_space_group_name_H-M_alt 'P -1'
_atom_sites_solution_hydrogens mixed
_atom_sites_solution_primary iterative
_audit_creation_date 2018-09-29
_audit_creation_method
;
Olex2 1.2
(compiled 2018.05.29 svn.r3508 for OlexSys, GUI svn.r5506)
;
_cell_angle_alpha 78.007(3)
_cell_angle_beta 81.630(3)
_cell_angle_gamma 63.847(3)
_cell_formula_units_Z 2
_cell_length_a 12.3741(4)
_cell_length_b 12.7084(4)
_cell_length_c 20.7440(6)
_cell_measurement_reflns_used 11027
_cell_measurement_temperature 150.01(10)
_cell_measurement_theta_max 29.0520
_cell_measurement_theta_min 3.8320
_cell_volume 2858.80(17)
_computing_cell_refinement 'CrysAlisPro 1.171.39.46 (Rigaku OD, 2018)'
_computing_data_collection 'CrysAlisPro 1.171.39.46 (Rigaku OD, 2018)'
_computing_data_reduction 'CrysAlisPro 1.171.39.46 (Rigaku OD, 2018)'
_computing_molecular_graphics 'Olex2 (Dolomanov et al., 2009)'
_computing_publication_material 'Olex2 (Dolomanov et al., 2009)'
_computing_structure_refinement 'ShelXL (Sheldrick, 2015)'
_computing_structure_solution 'olex2.solve (Bourhis et al., 2015)'
_diffrn_ambient_environment N~2~
_diffrn_ambient_temperature 150.01(10)
_diffrn_detector 'CCD plate'
_diffrn_detector_area_resol_mean 8.0734
_diffrn_detector_type EosS2
_diffrn_measured_fraction_theta_full 0.997
_diffrn_measured_fraction_theta_max 0.829
_diffrn_measurement_device 'four-circle diffractometer'
_diffrn_measurement_device_type 'New Xcalibur, EosS2'
_diffrn_measurement_method '\w scans'
_diffrn_radiation_monochromator graphite
_diffrn_radiation_probe x-ray
_diffrn_radiation_type MoK\a
_diffrn_radiation_wavelength 0.71073
_diffrn_reflns_av_R_equivalents 0.0236
_diffrn_reflns_av_unetI/netI 0.0479
_diffrn_reflns_Laue_measured_fraction_full 0.997
_diffrn_reflns_Laue_measured_fraction_max 0.829
_diffrn_reflns_limit_h_max 15
_diffrn_reflns_limit_h_min -16
_diffrn_reflns_limit_k_max 15
_diffrn_reflns_limit_k_min -14
_diffrn_reflns_limit_l_max 20
_diffrn_reflns_limit_l_min -26
_diffrn_reflns_number 25148
_diffrn_reflns_point_group_measured_fraction_full 0.997
_diffrn_reflns_point_group_measured_fraction_max 0.829
_diffrn_reflns_theta_full 25.242
_diffrn_reflns_theta_max 29.525
_diffrn_reflns_theta_min 3.435
_diffrn_source 'fine-focus sealed X-ray tube'
_diffrn_source_type 'Enhance (Mo) X-ray Source'
_exptl_absorpt_coefficient_mu 0.831
_exptl_absorpt_correction_T_max 1.00000
_exptl_absorpt_correction_T_min 0.93209
_exptl_absorpt_correction_type multi-scan
_exptl_absorpt_process_details
;
CrysAlisPro 1.171.39.46 (Rigaku Oxford Diffraction, 2018)
Empirical absorption correction using spherical harmonics,
 implemented in SCALE3 ABSPACK scaling algorithm.
;
_exptl_crystal_colour yellow
_exptl_crystal_colour_primary yellow
_exptl_crystal_density_diffrn 1.383
_exptl_crystal_description block
_exptl_crystal_F_000 1238
_exptl_crystal_size_max 0.414
_exptl_crystal_size_mid 0.348
_exptl_crystal_size_min 0.29
_refine_diff_density_max 0.544
_refine_diff_density_min -0.467
_refine_diff_density_rms 0.074
_refine_ls_extinction_method none
_refine_ls_goodness_of_fit_ref 1.041
_refine_ls_hydrogen_treatment mixed
_refine_ls_matrix_type full
_refine_ls_number_parameters 780
_refine_ls_number_reflns 13245
_refine_ls_number_restraints 151
_refine_ls_restrained_S_all 1.049
_refine_ls_R_factor_all 0.0525
_refine_ls_R_factor_gt 0.0369
_refine_ls_shift/su_max 0.001
_refine_ls_shift/su_mean 0.000
_refine_ls_structure_factor_coef Fsqd
_refine_ls_weighting_details 'w=1/[\s^2^(Fo^2^)+(0.0260P)^2^+2.0624P] where P=(Fo^2^+2Fc^2^)/3'
_refine_ls_weighting_scheme calc
_refine_ls_wR_factor_gt 0.0734
_refine_ls_wR_factor_ref 0.0796
_reflns_Friedel_coverage 0.000
_reflns_number_gt 10794
_reflns_number_total 13245
_reflns_threshold_expression 'I > 2\s(I)'
_cod_data_source_file ja0c01062_si_002.cif
_cod_data_source_block e18mkw11
_cod_depositor_comments 'Adding full bibliography for 4134447--4134453.cif.'
_cod_database_code 4134451
_shelxl_version_number 2014-3
_chemical_oxdiff_usercomment 'yellow block'
_shelx_space_group_comment
;
The symmetry employed for this shelxl refinement is uniquely defined
by the following loop, which should always be used as a source of
symmetry information in preference to the above space-group names.
They are only intended as comments.
;
_shelx_estimated_absorpt_t_max 0.795
_shelx_estimated_absorpt_t_min 0.725
_olex2_refinement_description
;
1. Fixed Uiso
 At 1.2 times of:
  All C(H) groups, All C(H,H) groups
 At 1.5 times of:
  All C(H,H,H) groups
2. Restrained distances
 O3-C64 \\sim O3A-C64A
 with sigma of 0.02
 O3-C67 \\sim O3A-C67A
 with sigma of 0.02
 C64-C65 \\sim C64A-C65A
 with sigma of 0.02
 C65-C66 \\sim C65A-C66A
 with sigma of 0.02
 C66-C67 \\sim C66A-C67A
 with sigma of 0.02
 O3-C65 \\sim O3A-C65A
 with sigma of 0.04
 O3-C66 \\sim O3A-C66A
 with sigma of 0.04
 C64-C66 \\sim C64A-C66A
 with sigma of 0.04
 C64-C67 \\sim C64A-C67A
 with sigma of 0.04
 C65-C67 \\sim C65A-C67A
 with sigma of 0.04
 C60A-O2 \\sim O2A-C63
 with sigma of 0.02
 O2-C60 \\sim C63-C61A
 with sigma of 0.02
 C60-C61 \\sim C61A-C62A
 with sigma of 0.02
 C60A-C60 \\sim O2A-C61A
 with sigma of 0.04
 C60A-C61 \\sim O2A-C62A
 with sigma of 0.04
 C62-C60A \\sim C63A-O2A
 with sigma of 0.02
 C62-C61 \\sim C63A-C62A
 with sigma of 0.02
 C62-O2 \\sim C63A-C63
 with sigma of 0.04
 C62-C60 \\sim C63A-C61A
 with sigma of 0.04
 O2A-C63A \\sim O2A-C60A \\sim O2-C63 \\sim O2-C60
 with sigma of 0.005
3. Uiso/Uaniso restraints and constraints
O3 \\sim C64 \\sim C65 \\sim C66 \\sim C67: within 2A with sigma of 0.02 and
sigma for terminal atoms of 0.01
O2 \\sim C60 \\sim C61 \\sim C62 \\sim C63: within 2A with sigma of 0.02 and
sigma for terminal atoms of 0.01
O2A \\sim C60A \\sim C61A \\sim C62A \\sim C63A: within 2A with sigma of 0.02
and sigma for terminal atoms of 0.01
C67 \\sim O3A \\sim C64A \\sim C65A \\sim C66A: within 2A with sigma of 0.02
and sigma for terminal atoms of 0.01
Uanis(C63A) \\sim Ueq: with sigma of 0.01 and sigma for terminal atoms of 0.01
4. Others
 Fixed Sof: Cl1(0.35) C1(0.65) H1A(0.65) H1B(0.65) H1C(0.65) O3(0.65)
 C64(0.65) H64A(0.65) H64B(0.65) C65(0.65) H65A(0.65) H65B(0.65) C66(0.65)
 H66A(0.65) H66B(0.65) C67(0.65) H67A(0.65) H67B(0.65) O2A(0.35) C60A(0.35)
 H60C(0.35) H60D(0.35) C61A(0.35) H61C(0.35) H61D(0.35) C62A(0.35) H62C(0.35)
 H62D(0.35) C63A(0.35) H63C(0.35) H63D(0.35) O2(0.65) C60(0.65) H60A(0.65)
 H60B(0.65) C61(0.65) H61A(0.65) H61B(0.65) C62(0.65) H62A(0.65) H62B(0.65)
 C63(0.65) H63A(0.65) H63B(0.65) O3A(0.35) C64A(0.35) H64C(0.35) H64D(0.35)
 C65A(0.35) H65C(0.35) H65D(0.35) C66A(0.35) H66C(0.35) H66D(0.35) C67A(0.35)
 H67C(0.35) H67D(0.35)
5.a Secondary CH2 refined with riding coordinates:
 C56(H56A,H56B), C57(H57A,H57B), C58(H58A,H58B), C59(H59A,H59B), C64(H64A,
 H64B), C65(H65A,H65B), C66(H66A,H66B), C67(H67A,H67B), C60A(H60C,H60D),
 C61A(H61C,H61D), C62A(H62C,H62D), C63A(H63C,H63D), C60(H60A,H60B), C61(H61A,
 H61B), C62(H62A,H62B), C63(H63A,H63B), C64A(H64C,H64D), C65A(H65C,H65D),
 C66A(H66C,H66D), C67A(H67C,H67D)
5.b Aromatic/amide H refined with riding coordinates:
 C3(H3), C4(H4), C5(H5), C6(H6), C9(H9), C10(H10), C11(H11), C12(H12),
 C13(H13), C15(H15), C16(H16), C17(H17), C18(H18), C19(H19), C22(H22), C23(H23),
  C24(H24), C25(H25), C27(H27), C28(H28), C29(H29), C30(H30), C31(H31),
 C33(H33), C34(H34), C35(H35), C36(H36), C37(H37), C39(H39), C40(H40), C41(H41),
  C42(H42), C43(H43), C45(H45), C46(H46), C47(H47), C48(H48), C49(H49),
 C51(H51), C52(H52), C53(H53), C54(H54), C55(H55)
5.c Idealised Me refined as rotating group:
 C1(H1A,H1B,H1C)
;

loop_
_space_group_symop_operation_xyz
'x, y, z'
'-x, -y, -z'

loop_
_atom_site_label
_atom_site_type_symbol
_atom_site_fract_x
_atom_site_fract_y
_atom_site_fract_z
_atom_site_U_iso_or_equiv
_atom_site_adp_type
_atom_site_occupancy
_atom_site_site_symmetry_order
_atom_site_calc_flag
_atom_site_refinement_flags_posn
_atom_site_refinement_flags_adp
_atom_site_refinement_flags_occupancy
_atom_site_disorder_assembly
_atom_site_disorder_group
Ru1 Ru 0.51228(2) 0.68369(2) 0.27843(2) 0.01289(5) Uani 1 1 d . . . . .
H1 H 0.519(3) 0.564(3) 0.3301(13) 0.043(8) Uiso 1 1 d . . . . .
Zn1 Zn 0.38538(3) 0.62419(3) 0.37212(2) 0.02495(8) Uani 1 1 d . . . . .
Cl1 Cl 0.3242(9) 0.6213(11) 0.4739(5) 0.0420(14) Uani 0.35 1 d . . P A 2
P1 P 0.43596(5) 0.63901(6) 0.19487(3) 0.01574(12) Uani 1 1 d . . . . .
P2 P 0.50408(5) 0.87406(5) 0.23470(3) 0.01554(12) Uani 1 1 d . . . . .
P3 P 0.72015(5) 0.56647(5) 0.27636(3) 0.01497(12) Uani 1 1 d . . . . .
O1 O 0.31618(16) 0.50563(17) 0.34847(8) 0.0292(4) Uani 1 1 d . . . . .
C2 C 0.3160(2) 0.7665(2) 0.28134(10) 0.0176(5) Uani 1 1 d . . . . .
C3 C 0.2179(2) 0.8394(2) 0.31880(12) 0.0245(5) Uani 1 1 d . . . . .
H3 H 0.2314 0.8596 0.3565 0.029 Uiso 1 1 calc R . . . .
C4 C 0.1007(2) 0.8818(3) 0.30005(14) 0.0351(7) Uani 1 1 d . . . . .
H4 H 0.0366 0.9278 0.3263 0.042 Uiso 1 1 calc R . . . .
C5 C 0.0776(2) 0.8569(3) 0.24338(15) 0.0378(7) Uani 1 1 d . . . . .
H5 H -0.0013 0.8877 0.2311 0.045 Uiso 1 1 calc R . . . .
C6 C 0.1720(2) 0.7857(3) 0.20455(13) 0.0305(6) Uani 1 1 d . . . . .
H6 H 0.1576 0.7700 0.1656 0.037 Uiso 1 1 calc R . . . .
C7 C 0.2880(2) 0.7385(2) 0.22515(11) 0.0190(5) Uani 1 1 d . . . . .
C8 C 0.4475(2) 0.6880(2) 0.10577(11) 0.0205(5) Uani 1 1 d . . . . .
C9 C 0.3967(3) 0.8078(3) 0.08101(12) 0.0327(6) Uani 1 1 d . . . . .
H9 H 0.3517 0.8622 0.1092 0.039 Uiso 1 1 calc R . . . .
C10 C 0.4123(3) 0.8478(3) 0.01449(14) 0.0453(8) Uani 1 1 d . . . . .
H10 H 0.3779 0.9289 -0.0015 0.054 Uiso 1 1 calc R . . . .
C11 C 0.4774(3) 0.7695(3) -0.02785(13) 0.0440(8) Uani 1 1 d . . . . .
H11 H 0.4873 0.7972 -0.0725 0.053 Uiso 1 1 calc R . . . .
C12 C 0.5281(3) 0.6502(3) -0.00446(13) 0.0403(8) Uani 1 1 d . . . . .
H12 H 0.5720 0.5967 -0.0334 0.048 Uiso 1 1 calc R . . . .
C13 C 0.5142(3) 0.6085(3) 0.06220(12) 0.0299(6) Uani 1 1 d . . . . .
H13 H 0.5494 0.5273 0.0778 0.036 Uiso 1 1 calc R . . . .
C14 C 0.4315(2) 0.4969(2) 0.19634(11) 0.0196(5) Uani 1 1 d . . . . .
C15 C 0.3390(3) 0.4883(3) 0.17048(13) 0.0326(6) Uani 1 1 d . . . . .
H15 H 0.2771 0.5568 0.1509 0.039 Uiso 1 1 calc R . . . .
C16 C 0.3377(3) 0.3793(3) 0.17344(14) 0.0373(7) Uani 1 1 d . . . . .
H16 H 0.2742 0.3751 0.1567 0.045 Uiso 1 1 calc R . . . .
C17 C 0.4294(3) 0.2774(3) 0.20090(13) 0.0356(7) Uani 1 1 d . . . . .
H17 H 0.4281 0.2041 0.2029 0.043 Uiso 1 1 calc R . . . .
C18 C 0.5231(3) 0.2838(3) 0.22540(16) 0.0435(8) Uani 1 1 d . . . . .
H18 H 0.5864 0.2147 0.2433 0.052 Uiso 1 1 calc R . . . .
C19 C 0.5231(3) 0.3935(2) 0.22345(13) 0.0324(6) Uani 1 1 d . . . . .
H19 H 0.5863 0.3972 0.2408 0.039 Uiso 1 1 calc R . . . .
C20 C 0.5213(2) 0.7725(2) 0.35153(10) 0.0178(5) Uani 1 1 d . . . . .
C21 C 0.5087(2) 0.8859(2) 0.31941(10) 0.0187(5) Uani 1 1 d . . . . .
C22 C 0.5051(2) 0.9738(2) 0.35105(12) 0.0265(6) Uani 1 1 d . . . . .
H22 H 0.4933 1.0486 0.3278 0.032 Uiso 1 1 calc R . . . .
C23 C 0.5198(3) 0.9465(3) 0.41835(12) 0.0328(6) Uani 1 1 d . . . . .
H23 H 0.5185 1.0029 0.4411 0.039 Uiso 1 1 calc R . . . .
C24 C 0.5362(3) 0.8345(3) 0.45158(12) 0.0304(6) Uani 1 1 d . . . . .
H24 H 0.5474 0.8164 0.4966 0.036 Uiso 1 1 calc R . . . .
C25 C 0.5366(2) 0.7485(2) 0.41971(11) 0.0232(5) Uani 1 1 d . . . . .
H25 H 0.5469 0.6745 0.4436 0.028 Uiso 1 1 calc R . . . .
C26 C 0.3735(2) 1.0073(2) 0.20129(11) 0.0198(5) Uani 1 1 d . . . . .
C27 C 0.3688(2) 1.0549(2) 0.13473(12) 0.0260(6) Uani 1 1 d . . . . .
H27 H 0.4332 1.0192 0.1055 0.031 Uiso 1 1 calc R . . . .
C28 C 0.2681(3) 1.1561(3) 0.11132(15) 0.0365(7) Uani 1 1 d . . . . .
H28 H 0.2654 1.1871 0.0665 0.044 Uiso 1 1 calc R . . . .
C29 C 0.1724(3) 1.2104(3) 0.15433(17) 0.0423(8) Uani 1 1 d . . . . .
H29 H 0.1053 1.2779 0.1387 0.051 Uiso 1 1 calc R . . . .
C30 C 0.1768(3) 1.1644(3) 0.22026(16) 0.0388(7) Uani 1 1 d . . . . .
H30 H 0.1128 1.2012 0.2495 0.047 Uiso 1 1 calc R . . . .
C31 C 0.2759(2) 1.0636(2) 0.24366(13) 0.0277(6) Uani 1 1 d . . . . .
H31 H 0.2774 1.0330 0.2885 0.033 Uiso 1 1 calc R . . . .
C32 C 0.6265(2) 0.9032(2) 0.18560(11) 0.0197(5) Uani 1 1 d . . . . .
C33 C 0.6712(2) 0.8565(2) 0.12737(12) 0.0273(6) Uani 1 1 d . . . . .
H33 H 0.6386 0.8117 0.1139 0.033 Uiso 1 1 calc R . . . .
C34 C 0.7645(3) 0.8767(3) 0.08903(13) 0.0381(7) Uani 1 1 d . . . . .
H34 H 0.7950 0.8445 0.0504 0.046 Uiso 1 1 calc R . . . .
C35 C 0.8118(3) 0.9445(3) 0.10849(15) 0.0434(8) Uani 1 1 d . . . . .
H35 H 0.8735 0.9586 0.0826 0.052 Uiso 1 1 calc R . . . .
C36 C 0.7680(3) 0.9913(3) 0.16583(14) 0.0360(7) Uani 1 1 d . . . . .
H36 H 0.8000 1.0372 0.1786 0.043 Uiso 1 1 calc R . . . .
C37 C 0.6763(2) 0.9702(2) 0.20465(13) 0.0263(6) Uani 1 1 d . . . . .
H37 H 0.6478 1.0011 0.2438 0.032 Uiso 1 1 calc R . . . .
C38 C 0.7629(2) 0.4052(2) 0.29848(11) 0.0186(5) Uani 1 1 d . . . . .
C39 C 0.8401(2) 0.3229(2) 0.25841(12) 0.0262(6) Uani 1 1 d . . . . .
H39 H 0.8781 0.3482 0.2204 0.031 Uiso 1 1 calc R . . . .
C40 C 0.8614(3) 0.2043(3) 0.27404(14) 0.0354(7) Uani 1 1 d . . . . .
H40 H 0.9120 0.1515 0.2460 0.042 Uiso 1 1 calc R . . . .
C41 C 0.8086(3) 0.1638(3) 0.33054(14) 0.0353(7) Uani 1 1 d . . . . .
H41 H 0.8228 0.0842 0.3408 0.042 Uiso 1 1 calc R . . . .
C42 C 0.7338(2) 0.2430(2) 0.37205(13) 0.0295(6) Uani 1 1 d . . . . .
H42 H 0.6990 0.2162 0.4108 0.035 Uiso 1 1 calc R . . . .
C43 C 0.7110(2) 0.3613(2) 0.35621(11) 0.0224(5) Uani 1 1 d . . . . .
H43 H 0.6598 0.4134 0.3844 0.027 Uiso 1 1 calc R . . . .
C44 C 0.7983(2) 0.5940(2) 0.33529(11) 0.0189(5) Uani 1 1 d . . . . .
C45 C 0.8318(2) 0.5215(2) 0.39586(11) 0.0249(5) Uani 1 1 d . . . . .
H45 H 0.8250 0.4497 0.4053 0.030 Uiso 1 1 calc R . . . .
C46 C 0.8752(2) 0.5550(3) 0.44243(12) 0.0324(6) Uani 1 1 d . . . . .
H46 H 0.8967 0.5058 0.4829 0.039 Uiso 1 1 calc R . . . .
C47 C 0.8864(3) 0.6602(3) 0.42921(13) 0.0345(7) Uani 1 1 d . . . . .
H47 H 0.9154 0.6824 0.4606 0.041 Uiso 1 1 calc R . . . .
C48 C 0.8545(3) 0.7331(3) 0.36893(13) 0.0329(6) Uani 1 1 d . . . . .
H48 H 0.8630 0.8040 0.3595 0.039 Uiso 1 1 calc R . . . .
C49 C 0.8102(2) 0.7004(2) 0.32268(12) 0.0254(5) Uani 1 1 d . . . . .
H49 H 0.7879 0.7504 0.2826 0.030 Uiso 1 1 calc R . . . .
C50 C 0.8167(2) 0.5680(2) 0.19966(11) 0.0194(5) Uani 1 1 d . . . . .
C51 C 0.7715(2) 0.5703(2) 0.14146(11) 0.0249(5) Uani 1 1 d . . . . .
H51 H 0.6951 0.5727 0.1426 0.030 Uiso 1 1 calc R . . . .
C52 C 0.8391(3) 0.5690(3) 0.08177(12) 0.0321(6) Uani 1 1 d . . . . .
H52 H 0.8081 0.5698 0.0433 0.039 Uiso 1 1 calc R . . . .
C53 C 0.9521(3) 0.5665(3) 0.07953(13) 0.0348(7) Uani 1 1 d . . . . .
H53 H 0.9973 0.5663 0.0396 0.042 Uiso 1 1 calc R . . . .
C54 C 0.9977(2) 0.5643(3) 0.13672(13) 0.0356(7) Uani 1 1 d . . . . .
H54 H 1.0736 0.5633 0.1352 0.043 Uiso 1 1 calc R . . . .
C55 C 0.9308(2) 0.5636(2) 0.19686(12) 0.0274(6) Uani 1 1 d . . . . .
H55 H 0.9633 0.5600 0.2354 0.033 Uiso 1 1 calc R . . . .
C56 C 0.3654(3) 0.3873(3) 0.38542(16) 0.0441(8) Uani 1 1 d . . . . .
H56A H 0.3724 0.3897 0.4310 0.053 Uiso 1 1 calc R . . . .
H56B H 0.4449 0.3405 0.3666 0.053 Uiso 1 1 calc R . . . .
C57 C 0.2802(3) 0.3339(3) 0.38161(18) 0.0527(9) Uani 1 1 d . . . . .
H57A H 0.2530 0.3073 0.4255 0.063 Uiso 1 1 calc R . . . .
H57B H 0.3193 0.2667 0.3581 0.063 Uiso 1 1 calc R . . . .
C58 C 0.1758(3) 0.4315(3) 0.34493(17) 0.0487(9) Uani 1 1 d . . . . .
H58A H 0.1809 0.4201 0.2996 0.058 Uiso 1 1 calc R . . . .
H58B H 0.0996 0.4343 0.3662 0.058 Uiso 1 1 calc R . . . .
C59 C 0.1883(3) 0.5426(3) 0.34791(15) 0.0407(8) Uani 1 1 d . . . . .
H59A H 0.1556 0.6024 0.3097 0.049 Uiso 1 1 calc R . . . .
H59B H 0.1466 0.5749 0.3876 0.049 Uiso 1 1 calc R . . . .
C1 C 0.328(2) 0.629(2) 0.4643(9) 0.039(4) Uani 0.65 1 d . . P A 1
H1A H 0.2536 0.6199 0.4713 0.058 Uiso 0.65 1 calc GR . P A 1
H1B H 0.3136 0.7042 0.4752 0.058 Uiso 0.65 1 calc GR . P A 1
H1C H 0.3869 0.5661 0.4918 0.058 Uiso 0.65 1 calc GR . P A 1
O3 O 0.9012(8) 0.9215(9) 0.4602(4) 0.070(3) Uani 0.65 1 d D U P B 1
C64 C 1.0079(7) 0.8442(9) 0.4945(4) 0.058(2) Uani 0.65 1 d D U P B 1
H64A H 1.0560 0.8864 0.4965 0.070 Uiso 0.65 1 calc R . P B 1
H64B H 1.0564 0.7769 0.4720 0.070 Uiso 0.65 1 calc R . P B 1
C65 C 0.9669(6) 0.8029(6) 0.5630(4) 0.0554(15) Uani 0.65 1 d D U P B 1
H65A H 0.9565 0.7310 0.5649 0.066 Uiso 0.65 1 calc R . P B 1
H65B H 1.0232 0.7893 0.5951 0.066 Uiso 0.65 1 calc R . P B 1
C66 C 0.8511(8) 0.9040(7) 0.5734(4) 0.0603(19) Uani 0.65 1 d D U P B 1
H66A H 0.8628 0.9635 0.5904 0.072 Uiso 0.65 1 calc R . P B 1
H66B H 0.7973 0.8783 0.6043 0.072 Uiso 0.65 1 calc R . P B 1
C67 C 0.8021(8) 0.9514(12) 0.5078(5) 0.061(3) Uani 0.65 1 d D U P B 1
H67A H 0.7488 0.9169 0.5020 0.073 Uiso 0.65 1 calc R . P B 1
H67B H 0.7565 1.0370 0.5030 0.073 Uiso 0.65 1 calc R . P B 1
O2A O 0.9579(7) 0.1047(7) 0.0171(4) 0.0595(19) Uani 0.35 1 d D U P C 2
C60A C 0.8879(18) 0.2325(11) -0.0154(6) 0.082(5) Uani 0.35 1 d D U P C 2
H60C H 0.8417 0.2384 -0.0510 0.099 Uiso 0.35 1 calc R . P C 2
H60D H 0.9391 0.2737 -0.0308 0.099 Uiso 0.35 1 calc R . P C 2
C61A C 0.8056(16) 0.2752(18) 0.0485(9) 0.121(6) Uani 0.35 1 d D U P C 2
H61C H 0.7549 0.3600 0.0416 0.145 Uiso 0.35 1 calc R . P C 2
H61D H 0.7561 0.2323 0.0643 0.145 Uiso 0.35 1 calc R . P C 2
C62A C 0.8960(15) 0.2446(13) 0.0897(7) 0.069(4) Uani 0.35 1 d D U P C 2
H62C H 0.9230 0.3072 0.0837 0.082 Uiso 0.35 1 calc R . P C 2
H62D H 0.8675 0.2318 0.1355 0.082 Uiso 0.35 1 calc R . P C 2
C63A C 0.9836(14) 0.1471(14) 0.0741(7) 0.072(4) Uani 0.35 1 d D U P C 2
H63C H 0.9990 0.0852 0.1124 0.087 Uiso 0.35 1 calc R . P C 2
H63D H 1.0560 0.1601 0.0623 0.087 Uiso 0.35 1 calc R . P C 2
O2 O 0.7928(5) 0.3146(5) 0.0091(2) 0.0792(15) Uani 0.65 1 d D U P D 1
C60 C 0.7877(6) 0.2797(6) 0.0847(2) 0.0503(14) Uani 0.65 1 d D U P D 1
H60A H 0.7705 0.3475 0.1055 0.060 Uiso 0.65 1 calc R . P D 1
H60B H 0.7247 0.2527 0.0992 0.060 Uiso 0.65 1 calc R . P D 1
C61 C 0.8985(5) 0.1897(6) 0.1016(3) 0.0419(15) Uani 0.65 1 d D U P D 1
H61A H 0.8884 0.1198 0.1251 0.050 Uiso 0.65 1 calc R . P D 1
H61B H 0.9347 0.2145 0.1305 0.050 Uiso 0.65 1 calc R . P D 1
C62 C 0.9730(6) 0.1625(7) 0.0451(3) 0.0576(18) Uani 0.65 1 d D U P D 1
H62A H 1.0256 0.0782 0.0501 0.069 Uiso 0.65 1 calc R . P D 1
H62B H 1.0224 0.2063 0.0362 0.069 Uiso 0.65 1 calc R . P D 1
C63 C 0.8875(9) 0.1993(7) -0.0131(3) 0.054(2) Uani 0.65 1 d D U P D 1
H63A H 0.9265 0.2130 -0.0561 0.064 Uiso 0.65 1 calc R . P D 1
H63B H 0.8550 0.1423 -0.0129 0.064 Uiso 0.65 1 calc R . P D 1
O3A O 0.9288(15) 0.8887(17) 0.4661(6) 0.065(4) Uani 0.35 1 d D U P E 2
C64A C 0.9967(14) 0.836(2) 0.5237(9) 0.077(5) Uani 0.35 1 d D U P E 2
H64C H 1.0686 0.8499 0.5177 0.093 Uiso 0.35 1 calc R . P E 2
H64D H 1.0211 0.7505 0.5321 0.093 Uiso 0.35 1 calc R . P E 2
C65A C 0.9192(15) 0.889(2) 0.5788(7) 0.095(5) Uani 0.35 1 d D U P E 2
H65C H 0.9507 0.9358 0.5952 0.114 Uiso 0.35 1 calc R . P E 2
H65D H 0.9145 0.8285 0.6146 0.114 Uiso 0.35 1 calc R . P E 2
C66A C 0.7990(11) 0.9664(17) 0.5538(8) 0.077(4) Uani 0.35 1 d D U P E 2
H66C H 0.7370 0.9506 0.5828 0.092 Uiso 0.35 1 calc R . P E 2
H66D H 0.7817 1.0495 0.5506 0.092 Uiso 0.35 1 calc R . P E 2
C67A C 0.8037(16) 0.937(2) 0.4884(8) 0.054(5) Uani 0.35 1 d D . P E 2
H67C H 0.7708 0.8800 0.4912 0.065 Uiso 0.35 1 calc R . P E 2
H67D H 0.7578 1.0082 0.4584 0.065 Uiso 0.35 1 calc R . P E 2

loop_
_atom_site_aniso_label
_atom_site_aniso_U_11
_atom_site_aniso_U_22
_atom_site_aniso_U_33
_atom_site_aniso_U_23
_atom_site_aniso_U_13
_atom_site_aniso_U_12
Ru1 0.01384(9) 0.01182(10) 0.01293(9) -0.00228(6) -0.00038(6) -0.00538(7)
Zn1 0.02421(16) 0.02515(18) 0.02129(14) -0.00003(11) 0.00532(11) -0.01032(14)
Cl1 0.047(3) 0.063(3) 0.015(2) -0.004(2) 0.0099(16) -0.028(2)
P1 0.0177(3) 0.0150(3) 0.0159(3) -0.0027(2) -0.0017(2) -0.0080(3)
P2 0.0179(3) 0.0135(3) 0.0161(3) -0.0026(2) -0.0013(2) -0.0073(3)
P3 0.0152(3) 0.0143(3) 0.0151(3) -0.0019(2) -0.0013(2) -0.0061(2)
O1 0.0248(10) 0.0280(11) 0.0345(10) 0.0010(8) 0.0005(7) -0.0142(9)
C2 0.0183(12) 0.0136(12) 0.0198(11) -0.0013(9) -0.0005(8) -0.0067(10)
C3 0.0234(13) 0.0181(14) 0.0276(13) -0.0047(10) 0.0018(10) -0.0055(11)
C4 0.0174(14) 0.0270(17) 0.0493(17) -0.0093(13) 0.0084(11) -0.0009(12)
C5 0.0151(14) 0.0342(18) 0.0540(18) -0.0053(14) -0.0087(12) -0.0001(12)
C6 0.0282(15) 0.0307(16) 0.0309(14) -0.0018(11) -0.0113(11) -0.0095(13)
C7 0.0171(12) 0.0139(13) 0.0243(12) -0.0013(9) -0.0007(9) -0.0061(10)
C8 0.0241(13) 0.0247(14) 0.0184(11) -0.0010(9) -0.0054(9) -0.0152(11)
C9 0.0477(18) 0.0285(16) 0.0253(13) -0.0007(11) -0.0046(11) -0.0201(14)
C10 0.072(2) 0.038(2) 0.0316(16) 0.0128(13) -0.0136(15) -0.0329(19)
C11 0.066(2) 0.061(2) 0.0188(13) 0.0039(14) -0.0023(13) -0.045(2)
C12 0.052(2) 0.056(2) 0.0230(14) -0.0127(13) 0.0057(12) -0.0320(18)
C13 0.0386(16) 0.0326(17) 0.0218(13) -0.0054(11) -0.0002(10) -0.0181(14)
C14 0.0252(13) 0.0206(14) 0.0185(11) -0.0053(9) -0.0005(9) -0.0140(11)
C15 0.0341(16) 0.0290(17) 0.0414(16) -0.0039(12) -0.0132(12) -0.0169(14)
C16 0.0429(18) 0.0363(19) 0.0473(17) -0.0110(13) -0.0077(13) -0.0266(16)
C17 0.055(2) 0.0283(17) 0.0371(15) -0.0079(12) -0.0036(13) -0.0284(16)
C18 0.052(2) 0.0203(16) 0.060(2) -0.0016(14) -0.0238(15) -0.0126(15)
C19 0.0346(16) 0.0216(15) 0.0451(16) -0.0056(12) -0.0151(12) -0.0118(13)
C20 0.0137(11) 0.0194(13) 0.0195(11) -0.0076(9) -0.0010(8) -0.0043(10)
C21 0.0215(12) 0.0170(13) 0.0173(11) -0.0056(9) -0.0014(8) -0.0066(10)
C22 0.0347(15) 0.0179(14) 0.0273(13) -0.0079(10) -0.0014(10) -0.0098(12)
C23 0.0482(18) 0.0282(16) 0.0274(14) -0.0148(11) -0.0031(12) -0.0163(14)
C24 0.0421(17) 0.0306(16) 0.0184(12) -0.0075(10) -0.0039(10) -0.0131(14)
C25 0.0261(14) 0.0213(14) 0.0215(12) -0.0039(10) -0.0019(9) -0.0090(11)
C26 0.0208(12) 0.0125(13) 0.0291(12) -0.0013(9) -0.0065(9) -0.0091(10)
C27 0.0328(15) 0.0193(14) 0.0293(13) -0.0004(10) -0.0097(10) -0.0131(12)
C28 0.0442(18) 0.0252(16) 0.0433(16) 0.0072(13) -0.0245(13) -0.0167(14)
C29 0.0293(17) 0.0224(17) 0.074(2) 0.0007(15) -0.0250(15) -0.0071(14)
C30 0.0227(15) 0.0253(17) 0.064(2) -0.0085(14) -0.0018(13) -0.0060(13)
C31 0.0241(14) 0.0200(15) 0.0375(14) -0.0033(11) -0.0013(10) -0.0088(12)
C32 0.0195(12) 0.0161(13) 0.0215(12) 0.0022(9) -0.0040(9) -0.0071(10)
C33 0.0290(15) 0.0230(15) 0.0264(13) -0.0021(10) 0.0012(10) -0.0097(12)
C34 0.0387(17) 0.0334(18) 0.0315(15) 0.0000(12) 0.0117(12) -0.0120(15)
C35 0.0291(16) 0.038(2) 0.0541(19) 0.0092(15) 0.0073(13) -0.0160(15)
C36 0.0304(16) 0.0290(17) 0.0524(18) 0.0047(13) -0.0068(13) -0.0197(14)
C37 0.0261(14) 0.0205(14) 0.0337(14) -0.0005(10) -0.0052(10) -0.0118(12)
C38 0.0169(12) 0.0163(13) 0.0217(11) -0.0008(9) -0.0058(8) -0.0058(10)
C39 0.0210(13) 0.0214(14) 0.0317(13) -0.0063(10) 0.0035(10) -0.0056(11)
C40 0.0329(16) 0.0201(16) 0.0469(17) -0.0093(12) 0.0037(12) -0.0058(13)
C41 0.0326(16) 0.0134(14) 0.0525(17) 0.0010(12) -0.0057(13) -0.0049(12)
C42 0.0271(14) 0.0220(15) 0.0335(14) 0.0056(11) -0.0041(11) -0.0088(12)
C43 0.0215(13) 0.0193(14) 0.0228(12) -0.0008(9) -0.0030(9) -0.0060(11)
C44 0.0133(11) 0.0195(13) 0.0223(12) -0.0056(9) -0.0026(8) -0.0040(10)
C45 0.0266(14) 0.0260(15) 0.0242(12) -0.0011(10) -0.0061(10) -0.0130(12)
C46 0.0328(16) 0.0415(19) 0.0231(13) -0.0017(11) -0.0089(11) -0.0152(14)
C47 0.0287(15) 0.0440(19) 0.0372(15) -0.0165(13) -0.0080(11) -0.0151(14)
C48 0.0327(16) 0.0289(17) 0.0441(16) -0.0104(12) -0.0073(12) -0.0160(14)
C49 0.0251(14) 0.0232(15) 0.0282(13) -0.0029(10) -0.0070(10) -0.0095(12)
C50 0.0189(12) 0.0173(13) 0.0202(11) -0.0043(9) 0.0026(9) -0.0066(10)
C51 0.0245(14) 0.0279(15) 0.0255(13) -0.0083(10) 0.0031(10) -0.0135(12)
C52 0.0389(17) 0.0371(18) 0.0235(13) -0.0118(11) 0.0052(11) -0.0180(14)
C53 0.0361(16) 0.0386(19) 0.0300(14) -0.0105(12) 0.0139(11) -0.0188(15)
C54 0.0208(14) 0.0428(19) 0.0422(16) -0.0074(13) 0.0089(11) -0.0156(14)
C55 0.0198(13) 0.0343(17) 0.0273(13) -0.0032(11) -0.0013(10) -0.0117(12)
C56 0.0405(19) 0.0306(19) 0.059(2) 0.0039(14) -0.0087(14) -0.0160(15)
C57 0.055(2) 0.038(2) 0.071(2) -0.0029(17) -0.0006(17) -0.0279(19)
C58 0.041(2) 0.057(2) 0.061(2) -0.0112(17) 0.0019(15) -0.0329(19)
C59 0.0252(15) 0.043(2) 0.0496(18) 0.0064(14) -0.0038(12) -0.0165(15)
C1 0.056(7) 0.048(6) 0.013(6) 0.003(4) 0.011(4) -0.031(5)
O3 0.060(5) 0.065(5) 0.062(4) 0.012(3) 0.008(3) -0.020(4)
C64 0.045(4) 0.050(4) 0.084(6) -0.014(4) 0.008(4) -0.025(3)
C65 0.052(4) 0.050(4) 0.064(4) 0.000(3) -0.026(3) -0.018(3)
C66 0.069(6) 0.052(5) 0.059(4) -0.015(3) 0.006(4) -0.025(4)
C67 0.045(4) 0.056(5) 0.064(7) -0.007(5) 0.001(4) -0.008(3)
O2A 0.064(5) 0.073(6) 0.051(4) -0.018(4) 0.011(3) -0.038(5)
C60A 0.090(10) 0.102(11) 0.092(10) -0.057(8) 0.032(8) -0.067(9)
C61A 0.133(13) 0.094(11) 0.134(13) -0.056(11) 0.019(12) -0.039(10)
C62A 0.104(10) 0.061(9) 0.058(8) -0.023(7) -0.027(7) -0.037(8)
C63A 0.075(7) 0.095(8) 0.071(7) -0.008(6) -0.046(6) -0.047(6)
O2 0.074(3) 0.096(4) 0.063(3) -0.006(3) 0.001(2) -0.037(3)
C60 0.060(4) 0.054(4) 0.039(3) -0.015(3) 0.001(3) -0.025(3)
C61 0.035(3) 0.048(4) 0.038(3) -0.006(3) -0.007(2) -0.012(3)
C62 0.039(3) 0.068(5) 0.060(4) -0.010(4) -0.010(3) -0.016(3)
C63 0.080(5) 0.041(4) 0.036(3) -0.005(3) -0.003(3) -0.023(4)
O3A 0.058(8) 0.080(10) 0.047(6) -0.033(6) 0.009(5) -0.016(6)
C64A 0.056(9) 0.081(10) 0.081(11) -0.004(10) -0.018(8) -0.016(8)
C65A 0.076(10) 0.121(12) 0.061(8) -0.025(8) -0.023(8) -0.008(10)
C66A 0.044(7) 0.112(11) 0.062(8) -0.045(8) 0.004(6) -0.012(7)
C67A 0.086(11) 0.044(9) 0.022(6) -0.006(6) 0.006(6) -0.020(7)

loop_
_atom_type_symbol
_atom_type_description
_atom_type_scat_dispersion_real
_atom_type_scat_dispersion_imag
_atom_type_scat_source
C C 0.0033 0.0016 'International Tables Vol C Tables 4.2.6.8 and 6.1.1.4'
H H 0.0000 0.0000 'International Tables Vol C Tables 4.2.6.8 and 6.1.1.4'
Cl Cl 0.1484 0.1585 'International Tables Vol C Tables 4.2.6.8 and 6.1.1.4'
O O 0.0106 0.0060 'International Tables Vol C Tables 4.2.6.8 and 6.1.1.4'
P P 0.1023 0.0942 'International Tables Vol C Tables 4.2.6.8 and 6.1.1.4'
Ru Ru -1.2594 0.8363 'International Tables Vol C Tables 4.2.6.8 and 6.1.1.4'
Zn Zn 0.2839 1.4301 'International Tables Vol C Tables 4.2.6.8 and 6.1.1.4'

loop_
_geom_angle_atom_site_label_1
_geom_angle_atom_site_label_2
_geom_angle_atom_site_label_3
_geom_angle
_geom_angle_site_symmetry_1
_geom_angle_site_symmetry_3
_geom_angle_publ_flag
Zn1 Ru1 H1 41.2(10) . . ?
P1 Ru1 H1 93.0(9) . . ?
P1 Ru1 Zn1 95.555(16) . . ?
P1 Ru1 P2 103.49(2) . . ?
P2 Ru1 H1 162.5(10) . . ?
P2 Ru1 Zn1 129.300(18) . . ?
P3 Ru1 H1 78.9(10) . . ?
P3 Ru1 Zn1 117.056(17) . . ?
P3 Ru1 P1 107.24(2) . . ?
P3 Ru1 P2 101.46(2) . . ?
C2 Ru1 H1 93.8(10) . . ?
C2 Ru1 Zn1 57.74(6) . . ?
C2 Ru1 P1 67.36(6) . . ?
C2 Ru1 P2 87.18(6) . . ?
C2 Ru1 P3 170.86(6) . . ?
C20 Ru1 H1 95.2(10) . . ?
C20 Ru1 Zn1 79.16(6) . . ?
C20 Ru1 P1 160.31(6) . . ?
C20 Ru1 P2 67.30(6) . . ?
C20 Ru1 P3 91.92(6) . . ?
C20 Ru1 C2 94.21(9) . . ?
Ru1 Zn1 H1 40.3(10) . . ?
Cl1 Zn1 Ru1 147.7(3) . . ?
Cl1 Zn1 H1 135.5(10) . . ?
Cl1 Zn1 O1 98.4(3) . . ?
Cl1 Zn1 C2 131.4(3) . . ?
O1 Zn1 Ru1 113.40(5) . . ?
O1 Zn1 H1 94.6(10) . . ?
O1 Zn1 C2 95.46(7) . . ?
C2 Zn1 Ru1 53.54(6) . . ?
C2 Zn1 H1 89.0(9) . . ?
C1 Zn1 Ru1 146.1(7) . . ?
C1 Zn1 H1 136.6(11) . . ?
C1 Zn1 O1 100.3(7) . . ?
C1 Zn1 C2 129.2(7) . . ?
C7 P1 Ru1 85.98(8) . . ?
C7 P1 C8 106.72(11) . . ?
C7 P1 C14 107.17(11) . . ?
C8 P1 Ru1 127.51(8) . . ?
C14 P1 Ru1 124.59(8) . . ?
C14 P1 C8 100.45(11) . . ?
C21 P2 Ru1 85.18(8) . . ?
C21 P2 C26 106.47(11) . . ?
C21 P2 C32 108.59(11) . . ?
C26 P2 Ru1 127.49(8) . . ?
C32 P2 Ru1 125.22(8) . . ?
C32 P2 C26 99.80(11) . . ?
C38 P3 Ru1 114.20(7) . . ?
C44 P3 Ru1 114.04(8) . . ?
C44 P3 C38 103.02(10) . . ?
C44 P3 C50 102.11(10) . . ?
C50 P3 Ru1 121.26(8) . . ?
C50 P3 C38 99.70(11) . . ?
C56 O1 Zn1 114.43(16) . . ?
C56 O1 C59 107.0(2) . . ?
C59 O1 Zn1 120.35(18) . . ?
Ru1 C2 Zn1 68.71(7) . . ?
C3 C2 Ru1 139.18(18) . . ?
C3 C2 Zn1 91.81(15) . . ?
C3 C2 C7 116.3(2) . . ?
C7 C2 Ru1 104.38(16) . . ?
C7 C2 Zn1 120.60(16) . . ?
C2 C3 H3 119.7 . . ?
C4 C3 C2 120.6(2) . . ?
C4 C3 H3 119.7 . . ?
C3 C4 H4 119.4 . . ?
C5 C4 C3 121.3(3) . . ?
C5 C4 H4 119.4 . . ?
C4 C5 H5 120.0 . . ?
C4 C5 C6 120.0(2) . . ?
C6 C5 H5 120.0 . . ?
C5 C6 H6 120.7 . . ?
C7 C6 C5 118.5(2) . . ?
C7 C6 H6 120.7 . . ?
C2 C7 P1 101.86(16) . . ?
C6 C7 P1 135.1(2) . . ?
C6 C7 C2 123.0(2) . . ?
C9 C8 P1 119.4(2) . . ?
C9 C8 C13 118.5(2) . . ?
C13 C8 P1 122.0(2) . . ?
C8 C9 H9 119.7 . . ?
C8 C9 C10 120.6(3) . . ?
C10 C9 H9 119.7 . . ?
C9 C10 H10 119.7 . . ?
C11 C10 C9 120.7(3) . . ?
C11 C10 H10 119.7 . . ?
C10 C11 H11 120.1 . . ?
C10 C11 C12 119.8(3) . . ?
C12 C11 H11 120.1 . . ?
C11 C12 H12 119.8 . . ?
C11 C12 C13 120.3(3) . . ?
C13 C12 H12 119.8 . . ?
C8 C13 H13 119.9 . . ?
C12 C13 C8 120.2(3) . . ?
C12 C13 H13 119.9 . . ?
C15 C14 P1 122.4(2) . . ?
C19 C14 P1 119.55(18) . . ?
C19 C14 C15 118.0(2) . . ?
C14 C15 H15 119.6 . . ?
C16 C15 C14 120.8(3) . . ?
C16 C15 H15 119.6 . . ?
C15 C16 H16 119.8 . . ?
C17 C16 C15 120.4(3) . . ?
C17 C16 H16 119.8 . . ?
C16 C17 H17 120.2 . . ?
C16 C17 C18 119.7(3) . . ?
C18 C17 H17 120.2 . . ?
C17 C18 H18 120.1 . . ?
C17 C18 C19 119.8(3) . . ?
C19 C18 H18 120.1 . . ?
C14 C19 C18 121.3(2) . . ?
C14 C19 H19 119.4 . . ?
C18 C19 H19 119.4 . . ?
C21 C20 Ru1 106.54(15) . . ?
C25 C20 Ru1 137.82(19) . . ?
C25 C20 C21 115.6(2) . . ?
C20 C21 P2 100.80(16) . . ?
C22 C21 P2 134.75(19) . . ?
C22 C21 C20 124.4(2) . . ?
C21 C22 H22 121.1 . . ?
C23 C22 C21 117.9(2) . . ?
C23 C22 H22 121.1 . . ?
C22 C23 H23 120.2 . . ?
C24 C23 C22 119.5(2) . . ?
C24 C23 H23 120.2 . . ?
C23 C24 H24 119.0 . . ?
C23 C24 C25 122.0(2) . . ?
C25 C24 H24 119.0 . . ?
C20 C25 H25 119.8 . . ?
C24 C25 C20 120.4(2) . . ?
C24 C25 H25 119.8 . . ?
C27 C26 P2 122.2(2) . . ?
C27 C26 C31 118.2(2) . . ?
C31 C26 P2 119.61(18) . . ?
C26 C27 H27 119.8 . . ?
C26 C27 C28 120.4(3) . . ?
C28 C27 H27 119.8 . . ?
C27 C28 H28 119.9 . . ?
C29 C28 C27 120.3(3) . . ?
C29 C28 H28 119.9 . . ?
C28 C29 H29 120.2 . . ?
C30 C29 C28 119.6(3) . . ?
C30 C29 H29 120.2 . . ?
C29 C30 H30 119.8 . . ?
C29 C30 C31 120.4(3) . . ?
C31 C30 H30 119.8 . . ?
C26 C31 H31 119.5 . . ?
C30 C31 C26 121.1(3) . . ?
C30 C31 H31 119.5 . . ?
C33 C32 P2 118.81(19) . . ?
C33 C32 C37 118.9(2) . . ?
C37 C32 P2 122.28(19) . . ?
C32 C33 H33 119.9 . . ?
C32 C33 C34 120.2(3) . . ?
C34 C33 H33 119.9 . . ?
C33 C34 H34 120.0 . . ?
C35 C34 C33 119.9(3) . . ?
C35 C34 H34 120.0 . . ?
C34 C35 H35 119.8 . . ?
C36 C35 C34 120.3(3) . . ?
C36 C35 H35 119.8 . . ?
C35 C36 H36 120.0 . . ?
C35 C36 C37 120.0(3) . . ?
C37 C36 H36 120.0 . . ?
C32 C37 H37 119.7 . . ?
C36 C37 C32 120.6(3) . . ?
C36 C37 H37 119.7 . . ?
C39 C38 P3 123.26(18) . . ?
C39 C38 C43 116.9(2) . . ?
C43 C38 P3 119.77(19) . . ?
C38 C39 H39 119.3 . . ?
C40 C39 C38 121.3(2) . . ?
C40 C39 H39 119.3 . . ?
C39 C40 H40 119.7 . . ?
C41 C40 C39 120.6(3) . . ?
C41 C40 H40 119.7 . . ?
C40 C41 H41 120.4 . . ?
C40 C41 C42 119.2(3) . . ?
C42 C41 H41 120.4 . . ?
C41 C42 H42 119.8 . . ?
C43 C42 C41 120.3(2) . . ?
C43 C42 H42 119.8 . . ?
C38 C43 H43 119.2 . . ?
C42 C43 C38 121.6(2) . . ?
C42 C43 H43 119.2 . . ?
C45 C44 P3 123.04(19) . . ?
C45 C44 C49 118.2(2) . . ?
C49 C44 P3 118.22(17) . . ?
C44 C45 H45 119.6 . . ?
C46 C45 C44 120.7(2) . . ?
C46 C45 H45 119.6 . . ?
C45 C46 H46 119.8 . . ?
C47 C46 C45 120.4(2) . . ?
C47 C46 H46 119.8 . . ?
C46 C47 H47 120.1 . . ?
C46 C47 C48 119.7(2) . . ?
C48 C47 H47 120.1 . . ?
C47 C48 H48 120.0 . . ?
C49 C48 C47 120.0(3) . . ?
C49 C48 H48 120.0 . . ?
C44 C49 H49 119.5 . . ?
C48 C49 C44 121.0(2) . . ?
C48 C49 H49 119.5 . . ?
C51 C50 P3 117.04(17) . . ?
C55 C50 P3 124.40(18) . . ?
C55 C50 C51 118.5(2) . . ?
C50 C51 H51 119.5 . . ?
C52 C51 C50 120.9(2) . . ?
C52 C51 H51 119.5 . . ?
C51 C52 H52 120.0 . . ?
C53 C52 C51 120.0(2) . . ?
C53 C52 H52 120.0 . . ?
C52 C53 H53 120.2 . . ?
C54 C53 C52 119.7(2) . . ?
C54 C53 H53 120.2 . . ?
C53 C54 H54 119.8 . . ?
C53 C54 C55 120.5(2) . . ?
C55 C54 H54 119.8 . . ?
C50 C55 C54 120.5(2) . . ?
C50 C55 H55 119.8 . . ?
C54 C55 H55 119.8 . . ?
O1 C56 H56A 110.4 . . ?
O1 C56 H56B 110.4 . . ?
O1 C56 C57 106.8(2) . . ?
H56A C56 H56B 108.6 . . ?
C57 C56 H56A 110.4 . . ?
C57 C56 H56B 110.4 . . ?
C56 C57 H57A 110.6 . . ?
C56 C57 H57B 110.6 . . ?
C56 C57 C58 105.7(3) . . ?
H57A C57 H57B 108.7 . . ?
C58 C57 H57A 110.6 . . ?
C58 C57 H57B 110.6 . . ?
C57 C58 H58A 111.0 . . ?
C57 C58 H58B 111.0 . . ?
H58A C58 H58B 109.0 . . ?
C59 C58 C57 104.0(3) . . ?
C59 C58 H58A 111.0 . . ?
C59 C58 H58B 111.0 . . ?
O1 C59 C58 104.6(3) . . ?
O1 C59 H59A 110.8 . . ?
O1 C59 H59B 110.8 . . ?
C58 C59 H59A 110.8 . . ?
C58 C59 H59B 110.8 . . ?
H59A C59 H59B 108.9 . . ?
Zn1 C1 H1A 109.5 . . ?
Zn1 C1 H1B 109.5 . . ?
Zn1 C1 H1C 109.5 . . ?
H1A C1 H1B 109.5 . . ?
H1A C1 H1C 109.5 . . ?
H1B C1 H1C 109.5 . . ?
C67 O3 C64 107.7(7) . . ?
O3 C64 H64A 110.4 . . ?
O3 C64 H64B 110.4 . . ?
O3 C64 C65 106.8(7) . . ?
H64A C64 H64B 108.6 . . ?
C65 C64 H64A 110.4 . . ?
C65 C64 H64B 110.4 . . ?
C64 C65 H65A 111.4 . . ?
C64 C65 H65B 111.4 . . ?
H65A C65 H65B 109.3 . . ?
C66 C65 C64 101.7(6) . . ?
C66 C65 H65A 111.4 . . ?
C66 C65 H65B 111.4 . . ?
C65 C66 H66A 110.8 . . ?
C65 C66 H66B 110.8 . . ?
C65 C66 C67 104.9(6) . . ?
H66A C66 H66B 108.8 . . ?
C67 C66 H66A 110.8 . . ?
C67 C66 H66B 110.8 . . ?
O3 C67 C66 107.5(6) . . ?
O3 C67 H67A 110.2 . . ?
O3 C67 H67B 110.2 . . ?
C66 C67 H67A 110.2 . . ?
C66 C67 H67B 110.2 . . ?
H67A C67 H67B 108.5 . . ?
C63A O2A C60A 90.8(9) . . ?
O2A C60A H60C 112.6 . . ?
O2A C60A H60D 112.6 . . ?
O2A C60A C61A 95.6(10) . . ?
H60C C60A H60D 110.1 . . ?
C61A C60A H60C 112.6 . . ?
C61A C60A H60D 112.6 . . ?
C60A C61A H61C 112.2 . . ?
C60A C61A H61D 112.2 . . ?
H61C C61A H61D 109.8 . . ?
C62A C61A C60A 98.0(14) . . ?
C62A C61A H61C 112.2 . . ?
C62A C61A H61D 112.2 . . ?
C61A C62A H62C 110.4 . . ?
C61A C62A H62D 110.4 . . ?
H62C C62A H62D 108.6 . . ?
C63A C62A C61A 106.5(11) . . ?
C63A C62A H62C 110.4 . . ?
C63A C62A H62D 110.4 . . ?
O2A C63A H63C 108.8 . . ?
O2A C63A H63D 108.8 . . ?
C62A C63A O2A 113.6(10) . . ?
C62A C63A H63C 108.8 . . ?
C62A C63A H63D 108.8 . . ?
H63C C63A H63D 107.7 . . ?
C63 O2 C60 102.2(5) . . ?
O2 C60 H60A 110.2 . . ?
O2 C60 H60B 110.2 . . ?
H60A C60 H60B 108.5 . . ?
C61 C60 O2 107.6(5) . . ?
C61 C60 H60A 110.2 . . ?
C61 C60 H60B 110.2 . . ?
C60 C61 H61A 109.8 . . ?
C60 C61 H61B 109.8 . . ?
C60 C61 C62 109.5(5) . . ?
H61A C61 H61B 108.2 . . ?
C62 C61 H61A 109.8 . . ?
C62 C61 H61B 109.8 . . ?
C61 C62 H62A 110.4 . . ?
C61 C62 H62B 110.4 . . ?
C61 C62 C63 106.5(6) . . ?
H62A C62 H62B 108.6 . . ?
C63 C62 H62A 110.4 . . ?
C63 C62 H62B 110.4 . . ?
O2 C63 C62 96.1(5) . . ?
O2 C63 H63A 112.5 . . ?
O2 C63 H63B 112.5 . . ?
C62 C63 H63A 112.5 . . ?
C62 C63 H63B 112.5 . . ?
H63A C63 H63B 110.1 . . ?
C64A O3A C67A 107.0(12) . . ?
O3A C64A H64C 110.3 . . ?
O3A C64A H64D 110.3 . . ?
O3A C64A C65A 107.3(11) . . ?
H64C C64A H64D 108.5 . . ?
C65A C64A H64C 110.3 . . ?
C65A C64A H64D 110.3 . . ?
C64A C65A H65C 110.3 . . ?
C64A C65A H65D 110.3 . . ?
C64A C65A C66A 106.9(11) . . ?
H65C C65A H65D 108.6 . . ?
C66A C65A H65C 110.3 . . ?
C66A C65A H65D 110.3 . . ?
C65A C66A H66C 110.6 . . ?
C65A C66A H66D 110.6 . . ?
H66C C66A H66D 108.8 . . ?
C67A C66A C65A 105.5(12) . . ?
C67A C66A H66C 110.6 . . ?
C67A C66A H66D 110.6 . . ?
O3A C67A C66A 106.0(12) . . ?
O3A C67A H67C 110.5 . . ?
O3A C67A H67D 110.5 . . ?
C66A C67A H67C 110.5 . . ?
C66A C67A H67D 110.5 . . ?
H67C C67A H67D 108.7 . . ?

loop_
_geom_bond_atom_site_label_1
_geom_bond_atom_site_label_2
_geom_bond_distance
_geom_bond_site_symmetry_2
_geom_bond_publ_flag
Ru1 H1 1.65(3) . ?
Ru1 Zn1 2.5223(3) . ?
Ru1 P1 2.3615(6) . ?
Ru1 P2 2.3632(6) . ?
Ru1 P3 2.3353(6) . ?
Ru1 C2 2.177(2) . ?
Ru1 C20 2.112(2) . ?
Zn1 H1 1.68(3) . ?
Zn1 Cl1 2.135(10) . ?
Zn1 O1 2.1934(18) . ?
Zn1 C2 2.289(2) . ?
Zn1 C1 1.945(18) . ?
P1 C7 1.816(2) . ?
P1 C8 1.830(2) . ?
P1 C14 1.825(2) . ?
P2 C21 1.806(2) . ?
P2 C26 1.840(2) . ?
P2 C32 1.832(2) . ?
P3 C38 1.848(2) . ?
P3 C44 1.837(2) . ?
P3 C50 1.848(2) . ?
O1 C56 1.439(3) . ?
O1 C59 1.440(3) . ?
C2 C3 1.403(3) . ?
C2 C7 1.415(3) . ?
C3 H3 0.9300 . ?
C3 C4 1.390(4) . ?
C4 H4 0.9300 . ?
C4 C5 1.377(4) . ?
C5 H5 0.9300 . ?
C5 C6 1.389(4) . ?
C6 H6 0.9300 . ?
C6 C7 1.384(3) . ?
C8 C9 1.379(4) . ?
C8 C13 1.395(4) . ?
C9 H9 0.9300 . ?
C9 C10 1.385(4) . ?
C10 H10 0.9300 . ?
C10 C11 1.364(5) . ?
C11 H11 0.9300 . ?
C11 C12 1.369(5) . ?
C12 H12 0.9300 . ?
C12 C13 1.389(4) . ?
C13 H13 0.9300 . ?
C14 C15 1.387(3) . ?
C14 C19 1.376(4) . ?
C15 H15 0.9300 . ?
C15 C16 1.380(4) . ?
C16 H16 0.9300 . ?
C16 C17 1.370(4) . ?
C17 H17 0.9300 . ?
C17 C18 1.371(4) . ?
C18 H18 0.9300 . ?
C18 C19 1.387(4) . ?
C19 H19 0.9300 . ?
C20 C21 1.407(3) . ?
C20 C25 1.406(3) . ?
C21 C22 1.390(3) . ?
C22 H22 0.9300 . ?
C22 C23 1.385(3) . ?
C23 H23 0.9300 . ?
C23 C24 1.385(4) . ?
C24 H24 0.9300 . ?
C24 C25 1.388(4) . ?
C25 H25 0.9300 . ?
C26 C27 1.386(3) . ?
C26 C31 1.390(4) . ?
C27 H27 0.9300 . ?
C27 C28 1.395(4) . ?
C28 H28 0.9300 . ?
C28 C29 1.379(4) . ?
C29 H29 0.9300 . ?
C29 C30 1.370(4) . ?
C30 H30 0.9300 . ?
C30 C31 1.382(4) . ?
C31 H31 0.9300 . ?
C32 C33 1.389(3) . ?
C32 C37 1.391(3) . ?
C33 H33 0.9300 . ?
C33 C34 1.393(3) . ?
C34 H34 0.9300 . ?
C34 C35 1.380(4) . ?
C35 H35 0.9300 . ?
C35 C36 1.373(4) . ?
C36 H36 0.9300 . ?
C36 C37 1.386(4) . ?
C37 H37 0.9300 . ?
C38 C39 1.395(3) . ?
C38 C43 1.405(3) . ?
C39 H39 0.9300 . ?
C39 C40 1.385(4) . ?
C40 H40 0.9300 . ?
C40 C41 1.374(4) . ?
C41 H41 0.9300 . ?
C41 C42 1.385(4) . ?
C42 H42 0.9300 . ?
C42 C43 1.376(4) . ?
C43 H43 0.9300 . ?
C44 C45 1.390(3) . ?
C44 C49 1.391(3) . ?
C45 H45 0.9300 . ?
C45 C46 1.388(3) . ?
C46 H46 0.9300 . ?
C46 C47 1.372(4) . ?
C47 H47 0.9300 . ?
C47 C48 1.385(4) . ?
C48 H48 0.9300 . ?
C48 C49 1.383(3) . ?
C49 H49 0.9300 . ?
C50 C51 1.392(3) . ?
C50 C55 1.382(3) . ?
C51 H51 0.9300 . ?
C51 C52 1.388(3) . ?
C52 H52 0.9300 . ?
C52 C53 1.379(4) . ?
C53 H53 0.9300 . ?
C53 C54 1.376(4) . ?
C54 H54 0.9300 . ?
C54 C55 1.394(3) . ?
C55 H55 0.9300 . ?
C56 H56A 0.9700 . ?
C56 H56B 0.9700 . ?
C56 C57 1.501(4) . ?
C57 H57A 0.9700 . ?
C57 H57B 0.9700 . ?
C57 C58 1.506(5) . ?
C58 H58A 0.9700 . ?
C58 H58B 0.9700 . ?
C58 C59 1.502(4) . ?
C59 H59A 0.9700 . ?
C59 H59B 0.9700 . ?
C1 H1A 0.9600 . ?
C1 H1B 0.9600 . ?
C1 H1C 0.9600 . ?
O3 C64 1.434(9) . ?
O3 C67 1.420(9) . ?
C64 H64A 0.9700 . ?
C64 H64B 0.9700 . ?
C64 C65 1.505(9) . ?
C65 H65A 0.9700 . ?
C65 H65B 0.9700 . ?
C65 C66 1.467(10) . ?
C66 H66A 0.9700 . ?
C66 H66B 0.9700 . ?
C66 C67 1.470(10) . ?
C67 H67A 0.9700 . ?
C67 H67B 0.9700 . ?
O2A C60A 1.522(7) . ?
O2A C63A 1.520(6) . ?
C60A H60C 0.9700 . ?
C60A H60D 0.9700 . ?
C60A C61A 1.58(2) . ?
C61A H61C 0.9700 . ?
C61A H61D 0.9700 . ?
C61A C62A 1.374(16) . ?
C62A H62C 0.9700 . ?
C62A H62D 0.9700 . ?
C62A C63A 1.302(14) . ?
C63A H63C 0.9700 . ?
C63A H63D 0.9700 . ?
O2 C60 1.538(5) . ?
O2 C63 1.530(6) . ?
C60 H60A 0.9700 . ?
C60 H60B 0.9700 . ?
C60 C61 1.379(8) . ?
C61 H61A 0.9700 . ?
C61 H61B 0.9700 . ?
C61 C62 1.385(8) . ?
C62 H62A 0.9700 . ?
C62 H62B 0.9700 . ?
C62 C63 1.580(11) . ?
C63 H63A 0.9700 . ?
C63 H63B 0.9700 . ?
O3A C64A 1.431(14) . ?
O3A C67A 1.435(14) . ?
C64A H64C 0.9700 . ?
C64A H64D 0.9700 . ?
C64A C65A 1.457(16) . ?
C65A H65C 0.9700 . ?
C65A H65D 0.9700 . ?
C65A C66A 1.473(14) . ?
C66A H66C 0.9700 . ?
C66A H66D 0.9700 . ?
C66A C67A 1.463(14) . ?
C67A H67C 0.9700 . ?
C67A H67D 0.9700 . ?
